data_4111452
loop_
_publ_author_name
'Jian-Ming L\"u'
'Sergiy V. Rosokha'
'Sergey V. Lindeman'
'Ivan S. Neretin'
'Jay K. Kochi'

_publ_section_title
;
 "Separated" versus "Contact" Ion-Pair Structures in Solution from Their
 Crystalline States: Dynamic Effects on Dinitrobenzenide as a
 Mixed-Valence Anion
;
_journal_name_full 'Journal of the American Chemical Society'
_journal_page_first 1797
_journal_page_last 1809
_journal_paper_doi 10.1021/ja043998x
_journal_volume 127
_journal_year 2005
_chemical_formula_moiety 'C6 H4 N2 O4, C28 H40 K O10'
_chemical_formula_sum 'C34 H44 K N2 O14'
_chemical_formula_weight 743.81
_chemical_name_common (Benzo-15-crown)2K*DNB
_chemical_name_systematic
; 
 Bis(benzo-15-crown-5)potassium dinitrobenzene
;
_space_group_IT_number 2
_symmetry_cell_setting triclinic
_symmetry_space_group_name_Hall '-P 1'
_symmetry_space_group_name_H-M 'P -1'
_atom_sites_solution_hydrogens geom
_atom_sites_solution_primary direct
_atom_sites_solution_secondary difmap
_audit_creation_method SHELXL
_cell_angle_alpha 111.6820(10)
_cell_angle_beta 91.8330(10)
_cell_angle_gamma 110.0570(10)
_cell_formula_units_Z 2
_cell_length_a 12.1156(6)
_cell_length_b 12.8981(7)
_cell_length_c 12.9427(7)
_cell_measurement_reflns_used 90
_cell_measurement_temperature 123(2)
_cell_measurement_theta_max 20.14
_cell_measurement_theta_min 3.73
_cell_volume 1736.03(16)
_computing_cell_refinement 'SAINT V6.28 (BrukerAXS, 1997-2001)'
_computing_data_collection 'SMART V5.625 (BrukerAXS, 1997-2001)'
_computing_data_reduction 'SAINT & SADABS V2.06 (Sheldrick, 2000)'
_computing_molecular_graphics 'XP V5.06 (BrukerAXS, 1997-99)'
_computing_publication_material 'SHELXL-93, XCIF V5.05 (BrukerAXS, 1997-99)'
_computing_structure_refinement 'SHELXTL v. 6.12 (Sheldrick, 2001)'
_computing_structure_solution 'SHELXTL v. 6.12 (Sheldrick, 2001)'
_diffrn_ambient_temperature 123(2)
_diffrn_measured_fraction_theta_full 0.983
_diffrn_measured_fraction_theta_max 0.904
_diffrn_measurement_device 'Siemens SMART'
_diffrn_measurement_method
;
\w-scan, frame range 0.3 deg, hemisphere
;
_diffrn_radiation_monochromator graphite
_diffrn_radiation_source 'fine-focus sealed tube'
_diffrn_radiation_type MoK\a
_diffrn_radiation_wavelength 0.71073
_diffrn_reflns_av_R_equivalents 0.0000
_diffrn_reflns_av_sigmaI/netI 0.0385
_diffrn_reflns_limit_h_max 17
_diffrn_reflns_limit_h_min -17
_diffrn_reflns_limit_k_max 17
_diffrn_reflns_limit_k_min -18
_diffrn_reflns_limit_l_max 19
_diffrn_reflns_limit_l_min 0
_diffrn_reflns_number 10834
_diffrn_reflns_theta_full 30.00
_diffrn_reflns_theta_max 31.93
_diffrn_reflns_theta_min 1.72
_diffrn_standards_decay_% 0
_diffrn_standards_interval_count 0
_diffrn_standards_interval_time 0
_diffrn_standards_number none
_exptl_absorpt_coefficient_mu 0.226
_exptl_absorpt_correction_T_max 1.0
_exptl_absorpt_correction_T_min 0.793
_exptl_absorpt_correction_type multi-scan
_exptl_absorpt_process_details 'Semi-empirical (SADABS procedure)'
_exptl_crystal_colour brown
_exptl_crystal_density_diffrn 1.423
_exptl_crystal_description needle
_exptl_crystal_F_000 786
_exptl_crystal_size_max 0.2
_exptl_crystal_size_mid 0.1
_exptl_crystal_size_min 0.1
_refine_diff_density_max 0.527
_refine_diff_density_min -0.237
_refine_diff_density_rms 0.075
_refine_ls_extinction_method none
_refine_ls_goodness_of_fit_all 1.016
_refine_ls_goodness_of_fit_ref 1.038
_refine_ls_hydrogen_treatment mixed
_refine_ls_matrix_type full
_refine_ls_number_parameters 636
_refine_ls_number_reflns 10806
_refine_ls_number_restraints 0
_refine_ls_restrained_S_all 1.045
_refine_ls_restrained_S_obs 1.038
_refine_ls_R_factor_all 0.0605
_refine_ls_R_factor_gt 0.0471
_refine_ls_shift/esd_mean 0.001
_refine_ls_shift/su_max -0.013
_refine_ls_structure_factor_coef Fsqd
_refine_ls_weighting_details 'calc w=1/[\s^2^(Fo^2^)+(0.0681P)^2^+0.3482P] where P=(Fo^2^+2Fc^2^)/3'
_refine_ls_weighting_scheme calc
_refine_ls_wR_factor_all 0.1240
_refine_ls_wR_factor_ref 0.1105
_reflns_number_gt 8786
_reflns_number_total 10834
_reflns_threshold_expression >2sigma(I)
_cod_data_source_file ja043998xsi20041001_031008.cif
_cod_data_source_block lu-csx
_cod_original_cell_volume 1736.0(2)
_cod_database_code 4111452

loop_
_symmetry_equiv_pos_as_xyz
'x, y, z'
'-x, -y, -z'

loop_
_atom_site_aniso_label
_atom_site_aniso_U_11
_atom_site_aniso_U_22
_atom_site_aniso_U_33
_atom_site_aniso_U_23
_atom_site_aniso_U_13
_atom_site_aniso_U_12
K1 0.01984(13) 0.01675(12) 0.01433(11) 0.00538(9) 0.00364(9) 0.00591(10)
O1 0.0295(5) 0.0223(4) 0.0209(4) 0.0114(4) 0.0111(4) 0.0113(4)
O2 0.0218(5) 0.0231(4) 0.0171(4) 0.0062(3) 0.0031(3) 0.0089(4)
O3 0.0280(5) 0.0173(4) 0.0178(4) 0.0048(3) 0.0031(4) 0.0062(4)
O4 0.0236(5) 0.0184(4) 0.0248(5) 0.0075(4) 0.0050(4) 0.0066(4)
O5 0.0275(5) 0.0238(4) 0.0233(4) 0.0131(4) 0.0111(4) 0.0116(4)
C1 0.0157(6) 0.0228(6) 0.0177(5) 0.0057(5) 0.0020(4) 0.0054(5)
C2 0.0170(6) 0.0219(6) 0.0197(5) 0.0071(5) 0.0036(4) 0.0060(5)
C3 0.0217(7) 0.0322(7) 0.0260(6) 0.0135(6) 0.0102(5) 0.0103(6)
C4 0.0244(7) 0.0375(8) 0.0296(7) 0.0102(6) 0.0118(6) 0.0153(6)
C5 0.0213(7) 0.0294(7) 0.0332(7) 0.0077(6) 0.0059(6) 0.0137(6)
C6 0.0201(6) 0.0244(6) 0.0245(6) 0.0088(5) 0.0018(5) 0.0089(5)
C7 0.0209(6) 0.0246(6) 0.0217(6) 0.0135(5) 0.0042(5) 0.0073(5)
C8 0.0232(7) 0.0309(7) 0.0186(6) 0.0129(5) 0.0042(5) 0.0084(6)
C9 0.0300(7) 0.0274(6) 0.0191(6) 0.0087(5) 0.0108(5) 0.0128(6)
C10 0.0409(9) 0.0236(6) 0.0158(6) 0.0038(5) 0.0059(6) 0.0109(6)
C11 0.0275(7) 0.0158(5) 0.0240(6) 0.0041(5) 0.0037(5) 0.0068(5)
C12 0.0281(7) 0.0188(6) 0.0282(6) 0.0096(5) 0.0055(6) 0.0102(5)
C13 0.0267(7) 0.0191(6) 0.0318(7) 0.0123(5) 0.0089(6) 0.0046(5)
C14 0.0256(7) 0.0235(6) 0.0291(7) 0.0162(5) 0.0109(6) 0.0067(5)
O6 0.0238(5) 0.0239(4) 0.0220(4) 0.0140(4) 0.0116(4) 0.0136(4)
O7 0.0216(5) 0.0170(4) 0.0219(4) 0.0082(3) 0.0034(4) 0.0062(4)
O8 0.0203(5) 0.0243(4) 0.0177(4) 0.0087(3) 0.0046(3) 0.0070(4)
O9 0.0247(5) 0.0195(4) 0.0161(4) 0.0052(3) 0.0042(3) 0.0073(4)
O10 0.0276(5) 0.0259(5) 0.0223(4) 0.0144(4) 0.0132(4) 0.0140(4)
C21 0.0179(6) 0.0161(5) 0.0182(5) 0.0066(4) 0.0031(4) 0.0058(4)
C22 0.0201(6) 0.0165(5) 0.0162(5) 0.0048(4) 0.0032(4) 0.0055(5)
C23 0.0199(6) 0.0210(6) 0.0196(6) 0.0037(5) 0.0035(5) 0.0072(5)
C24 0.0239(7) 0.0215(6) 0.0244(6) 0.0046(5) -0.0005(5) 0.0113(5)
C25 0.0253(7) 0.0203(6) 0.0238(6) 0.0095(5) -0.0003(5) 0.0089(5)
C26 0.0205(6) 0.0199(5) 0.0210(6) 0.0097(5) 0.0041(5) 0.0064(5)
C27 0.0198(6) 0.0207(6) 0.0198(5) 0.0109(5) 0.0091(5) 0.0079(5)
C28 0.0177(6) 0.0186(5) 0.0247(6) 0.0088(5) 0.0070(5) 0.0063(5)
C29 0.0229(6) 0.0209(6) 0.0263(6) 0.0110(5) 0.0087(5) 0.0108(5)
C30 0.0194(6) 0.0254(6) 0.0275(6) 0.0149(5) 0.0047(5) 0.0080(5)
C31 0.0265(7) 0.0258(6) 0.0168(5) 0.0085(5) 0.0022(5) 0.0080(5)
C32 0.0286(7) 0.0216(6) 0.0172(5) 0.0096(5) 0.0060(5) 0.0075(5)
C33 0.0304(7) 0.0205(6) 0.0142(5) 0.0056(4) 0.0086(5) 0.0068(5)
C34 0.0235(6) 0.0217(6) 0.0164(5) 0.0056(5) 0.0093(5) 0.0076(5)
O1A 0.0381(7) 0.0284(5) 0.0614(8) 0.0165(6) 0.0208(6) 0.0199(5)
O2A 0.0401(6) 0.0274(5) 0.0211(5) 0.0083(4) 0.0053(4) 0.0065(5)
N1A 0.0308(6) 0.0240(5) 0.0249(5) 0.0119(5) 0.0136(5) 0.0113(5)
C1A 0.0231(6) 0.0223(6) 0.0205(5) 0.0117(5) 0.0101(5) 0.0107(5)
C2A 0.0206(6) 0.0271(6) 0.0248(6) 0.0158(5) 0.0098(5) 0.0132(5)
C3A 0.0197(6) 0.0265(6) 0.0202(6) 0.0127(5) 0.0060(5) 0.0090(5)
O1B 0.0256(5) 0.0448(6) 0.0275(5) 0.0162(5) 0.0124(4) 0.0219(5)
O2B 0.0447(7) 0.0573(7) 0.0258(5) 0.0247(5) 0.0151(5) 0.0338(6)
N1B 0.0220(5) 0.0231(5) 0.0197(5) 0.0085(4) 0.0071(4) 0.0107(4)
C1B 0.0170(5) 0.0167(5) 0.0165(5) 0.0055(4) 0.0048(4) 0.0063(4)
C2B 0.0169(6) 0.0193(5) 0.0214(6) 0.0073(4) 0.0040(5) 0.0080(5)
C3B 0.0199(6) 0.0204(5) 0.0197(5) 0.0080(5) 0.0037(5) 0.0093(5)

loop_
_atom_site_label
_atom_site_type_symbol
_atom_site_fract_x
_atom_site_fract_y
_atom_site_fract_z
_atom_site_U_iso_or_equiv
_atom_site_thermal_displace_type
_atom_site_occupancy
_atom_site_calc_flag
K1 K 0.20660(2) 0.87280(2) 0.22099(2) 0.01756(7) Uani 1 d
O1 O 0.42255(9) 0.86531(9) 0.34123(8) 0.0228(2) Uani 1 d
O2 O 0.21939(9) 0.85906(9) 0.43374(8) 0.0212(2) Uani 1 d
O3 O 0.22368(9) 1.07236(8) 0.40508(8) 0.0225(2) Uani 1 d
O4 O 0.32101(9) 1.10774(8) 0.21678(8) 0.0231(2) Uani 1 d
O5 O 0.47875(9) 1.00013(9) 0.23491(8) 0.0231(2) Uani 1 d
C1 C 0.48340(11) 0.82975(12) 0.25598(11) 0.0201(2) Uani 1 d
C2 C 0.51391(12) 0.90475(12) 0.19704(11) 0.0203(2) Uani 1 d
C3 C 0.57319(13) 0.87710(14) 0.10683(12) 0.0260(3) Uani 1 d
C4 C 0.60124(14) 0.77460(15) 0.07483(14) 0.0304(3) Uani 1 d
C5 C 0.57245(13) 0.70198(14) 0.13333(13) 0.0284(3) Uani 1 d
C6 C 0.51387(13) 0.72998(13) 0.22544(12) 0.0233(3) Uani 1 d
C7 C 0.37943(13) 0.79122(12) 0.40198(11) 0.0216(3) Uani 1 d
C8 C 0.32033(13) 0.85514(14) 0.48990(11) 0.0239(3) Uani 1 d
C9 C 0.17502(14) 0.94425(13) 0.50557(12) 0.0250(3) Uani 1 d
C10 C 0.2409(2) 1.07047(13) 0.51349(11) 0.0284(3) Uani 1 d
C11 C 0.28026(14) 1.18984(12) 0.40777(12) 0.0241(3) Uani 1 d
C12 C 0.26536(14) 1.18128(12) 0.28832(12) 0.0246(3) Uani 1 d
C13 C 0.44656(14) 1.16713(13) 0.22861(13) 0.0263(3) Uani 1 d
C14 C 0.49679(14) 1.07359(13) 0.17214(13) 0.0249(3) Uani 1 d
H3 H 0.5941(17) 0.9280(17) 0.0660(16) 0.030(5) Uiso 1 d
H4 H 0.6386(20) 0.7566(20) 0.0106(19) 0.046(6) Uiso 1 d
H5 H 0.5915(18) 0.6325(18) 0.1153(17) 0.034(5) Uiso 1 d
H6 H 0.4935(17) 0.6810(17) 0.2652(16) 0.028(5) Uiso 1 d
H7A H 0.4460(16) 0.7828(16) 0.4378(15) 0.024(4) Uiso 1 d
H7B H 0.3240(16) 0.7115(16) 0.3524(15) 0.025(4) Uiso 1 d
H8A H 0.2931(17) 0.8104(16) 0.5377(16) 0.030(5) Uiso 1 d
H8B H 0.3780(17) 0.9390(16) 0.5357(16) 0.028(5) Uiso 1 d
H9A H 0.0905(17) 0.9165(16) 0.4732(15) 0.029(5) Uiso 1 d
H9B H 0.1812(17) 0.9461(17) 0.5797(17) 0.032(5) Uiso 1 d
H10A H 0.3257(18) 1.0992(17) 0.5382(16) 0.030(5) Uiso 1 d
H10B H 0.2095(18) 1.1244(18) 0.5630(18) 0.039(5) Uiso 1 d
H11A H 0.3640(17) 1.2244(16) 0.4412(15) 0.027(4) Uiso 1 d
H11B H 0.2472(18) 1.2447(17) 0.4538(16) 0.033(5) Uiso 1 d
H12A H 0.2980(17) 1.2649(17) 0.2887(15) 0.029(5) Uiso 1 d
H12B H 0.1807(16) 1.1427(15) 0.2550(15) 0.023(4) Uiso 1 d
H13A H 0.4649(17) 1.2227(17) 0.1943(16) 0.032(5) Uiso 1 d
H13B H 0.4815(17) 1.2098(16) 0.3072(16) 0.028(5) Uiso 1 d
H14A H 0.5771(18) 1.1101(17) 0.1772(16) 0.031(5) Uiso 1 d
H14B H 0.4518(16) 1.0197(16) 0.0932(16) 0.028(5) Uiso 1 d
O6 O 0.03311(9) 0.63247(8) 0.18579(8) 0.0203(2) Uani 1 d
O7 O -0.03426(9) 0.82839(8) 0.27176(8) 0.0204(2) Uani 1 d
O8 O 0.03976(9) 0.90010(9) 0.08931(8) 0.0211(2) Uani 1 d
O9 O 0.23980(9) 0.84045(8) -0.00181(7) 0.0210(2) Uani 1 d
O10 O 0.17466(9) 0.63852(9) 0.04644(8) 0.0225(2) Uani 1 d
C21 C 0.10102(11) 0.56632(11) 0.18112(10) 0.0177(2) Uani 1 d
C22 C 0.17915(12) 0.56849(11) 0.10261(10) 0.0186(2) Uani 1 d
C23 C 0.25341(12) 0.50547(12) 0.09071(11) 0.0218(3) Uani 1 d
C24 C 0.25064(13) 0.43969(12) 0.15626(12) 0.0241(3) Uani 1 d
C25 C 0.17463(13) 0.43828(12) 0.23369(12) 0.0230(3) Uani 1 d
C26 C 0.09963(12) 0.50221(12) 0.24672(11) 0.0204(2) Uani 1 d
C27 C -0.04396(12) 0.64027(12) 0.26777(11) 0.0191(2) Uani 1 d
C28 C -0.11462(12) 0.70805(12) 0.24610(12) 0.0204(2) Uani 1 d
C29 C -0.08357(13) 0.89382(12) 0.22910(12) 0.0221(3) Uani 1 d
C30 C -0.08130(12) 0.86222(13) 0.10484(12) 0.0230(3) Uani 1 d
C31 C 0.04801(13) 0.86074(13) -0.02800(11) 0.0237(3) Uani 1 d
C32 C 0.17772(13) 0.90127(12) -0.03806(11) 0.0225(3) Uani 1 d
C33 C 0.22053(14) 0.72333(12) -0.08575(11) 0.0228(3) Uani 1 d
C34 C 0.25567(13) 0.65294(12) -0.02986(11) 0.0213(3) Uani 1 d
H23 H 0.3085(17) 0.5127(16) 0.0437(15) 0.027(4) Uiso 1 d
H24 H 0.3011(18) 0.3969(17) 0.1494(16) 0.035(5) Uiso 1 d
H25 H 0.1707(17) 0.3916(16) 0.2780(15) 0.028(5) Uiso 1 d
H26 H 0.0485(17) 0.5046(16) 0.3022(15) 0.026(4) Uiso 1 d
H27A H 0.0048(15) 0.6827(15) 0.3449(14) 0.020(4) Uiso 1 d
H27B H -0.0992(16) 0.5594(16) 0.2589(15) 0.023(4) Uiso 1 d
H28A H -0.1719(16) 0.7069(16) 0.2922(15) 0.024(4) Uiso 1 d
H28B H -0.1540(15) 0.6679(15) 0.1661(14) 0.020(4) Uiso 1 d
H29A H -0.0327(16) 0.9770(16) 0.2733(15) 0.023(4) Uiso 1 d
H29B H -0.1641(16) 0.8781(15) 0.2404(14) 0.020(4) Uiso 1 d
H30A H -0.1220(16) 0.9045(15) 0.0776(14) 0.023(4) Uiso 1 d
H30B H -0.1213(17) 0.7776(17) 0.0607(16) 0.032(5) Uiso 1 d
H31A H 0.0051(16) 0.8951(16) -0.0640(15) 0.027(4) Uiso 1 d
H31B H 0.0061(17) 0.7735(17) -0.0637(16) 0.028(5) Uiso 1 d
H32A H 0.1856(16) 0.8899(16) -0.1122(16) 0.028(5) Uiso 1 d
H32B H 0.2161(16) 0.9842(16) 0.0073(15) 0.022(4) Uiso 1 d
H33A H 0.2649(17) 0.7271(16) -0.1433(15) 0.027(4) Uiso 1 d
H33B H 0.1361(17) 0.6818(16) -0.1208(15) 0.026(4) Uiso 1 d
H34A H 0.2479(16) 0.5793(16) -0.0842(15) 0.027(4) Uiso 1 d
H34B H 0.3395(15) 0.6966(14) 0.0138(14) 0.019(4) Uiso 1 d
O1A O 1.02666(11) 0.21442(10) 0.37405(12) 0.0408(3) Uani 1 d
O2A O 0.84471(11) 0.19033(10) 0.31308(9) 0.0319(2) Uani 1 d
N1A N 0.94709(12) 0.25559(11) 0.37201(10) 0.0255(2) Uani 1 d
C1A C 0.97328(12) 0.37848(12) 0.43771(11) 0.0203(2) Uani 1 d
C2A C 1.08572(12) 0.45181(13) 0.50846(11) 0.0212(2) Uani 1 d
C3A C 0.88780(12) 0.42774(12) 0.43009(11) 0.0210(2) Uani 1 d
H2A H 1.1431(17) 0.4153(16) 0.5153(15) 0.028(5) Uiso 1 d
O1B O 0.68264(10) 0.44086(11) 0.29135(9) 0.0295(2) Uani 1 d
O2B O 0.54795(12) 0.48954(12) 0.22546(9) 0.0357(3) Uani 1 d
N1B N 0.59490(10) 0.47226(10) 0.30211(9) 0.0210(2) Uani 1 d
C1B C 0.54750(11) 0.48643(11) 0.40203(10) 0.0171(2) Uani 1 d
C2B C 0.59635(12) 0.46231(11) 0.48667(11) 0.0192(2) Uani 1 d
C3B C 0.45073(12) 0.52405(12) 0.41622(11) 0.0196(2) Uani 1 d
H2B H 0.6622(17) 0.4378(16) 0.4765(15) 0.027(4) Uiso 1 d
H3B H 0.4189(16) 0.5393(16) 0.3619(15) 0.024(4) Uiso 1 d
H3A H 0.8142(17) 0.3788(16) 0.3802(15) 0.026(4) Uiso 1 d

loop_
_atom_type_symbol
_atom_type_description
_atom_type_scat_dispersion_real
_atom_type_scat_dispersion_imag
_atom_type_scat_source
C C 0.0033 0.0016 'International Tables Vol C Tables 4.2.6.8 and 6.1.1.4'
H H 0.0000 0.0000 'International Tables Vol C Tables 4.2.6.8 and 6.1.1.4'
N N 0.0061 0.0033 'International Tables Vol C Tables 4.2.6.8 and 6.1.1.4'
O O 0.0106 0.0060 'International Tables Vol C Tables 4.2.6.8 and 6.1.1.4'
K K 0.2009 0.2494 'International Tables Vol C Tables 4.2.6.8 and 6.1.1.4'

loop_
_geom_angle_atom_site_label_1
_geom_angle_atom_site_label_2
_geom_angle_atom_site_label_3
_geom_angle
_geom_angle_site_symmetry_1
O3 K1 O8 92.54(3) .
O3 K1 O9 131.50(3) .
O8 K1 O9 63.14(3) .
O3 K1 O2 62.79(3) .
O8 K1 O2 134.00(3) .
O9 K1 O2 161.15(3) .
O3 K1 O4 61.16(3) .
O8 K1 O4 73.63(3) .
O9 K1 O4 71.55(3) .
O2 K1 O4 117.38(3) .
O3 K1 O10 170.91(3) .
O8 K1 O10 91.80(3) .
O9 K1 O10 57.55(3) .
O2 K1 O10 108.68(3) .
O4 K1 O10 127.84(3) .
O3 K1 O7 73.93(3) .
O8 K1 O7 60.93(3) .
O9 K1 O7 118.70(3) .
O2 K1 O7 74.60(3) .
O4 K1 O7 112.96(3) .
O10 K1 O7 101.34(3) .
O3 K1 O6 120.76(3) .
O8 K1 O6 89.98(3) .
O9 K1 O6 101.62(3) .
O2 K1 O6 73.83(3) .
O4 K1 O6 163.61(3) .
O10 K1 O6 51.24(3) .
O7 K1 O6 56.43(3) .
O3 K1 O1 89.36(3) .
O8 K1 O1 169.12(3) .
O9 K1 O1 107.94(3) .
O2 K1 O1 55.89(3) .
O4 K1 O1 98.04(3) .
O10 K1 O1 87.89(3) .
O7 K1 O1 129.76(3) .
O6 K1 O1 98.26(3) .
O3 K1 O5 87.00(3) .
O8 K1 O5 120.85(3) .
O9 K1 O5 73.77(3) .
O2 K1 O5 97.35(3) .
O4 K1 O5 54.88(3) .
O10 K1 O5 97.62(3) .
O7 K1 O5 160.93(3) .
O6 K1 O5 138.80(3) .
O1 K1 O5 48.53(3) .
O3 K1 C9 42.80(3) .
O8 K1 C9 115.10(3) .
O9 K1 C9 174.27(3) .
O2 K1 C9 22.86(3) .
O4 K1 C9 102.77(3) .
O10 K1 C9 128.16(3) .
O7 K1 C9 62.39(3) .
O6 K1 C9 83.67(3) .
O1 K1 C9 73.13(3) .
O5 K1 C9 103.74(3) .
O3 K1 C32 114.10(3) .
O8 K1 C32 42.41(3) .
O9 K1 C32 22.84(3) .
O2 K1 C32 176.01(3) .
O4 K1 C32 61.19(3) .
O10 K1 C32 74.27(3) .
O7 K1 C32 102.33(3) .
O6 K1 C32 106.76(3) .
O1 K1 C32 127.50(3) .
O5 K1 C32 84.79(3) .
C9 K1 C32 153.25(4) .
C1 O1 C7 118.92(11) .
C1 O1 K1 103.44(7) .
C7 O1 K1 107.72(8) .
C8 O2 C9 113.35(10) .
C8 O2 K1 124.13(8) .
C9 O2 K1 106.93(8) .
C11 O3 C10 112.24(10) .
C11 O3 K1 121.04(8) .
C10 O3 K1 117.74(8) .
C13 O4 C12 114.18(10) .
C13 O4 K1 124.29(8) .
C12 O4 K1 105.15(8) .
C2 O5 C14 117.60(11) .
C2 O5 K1 101.93(7) .
C14 O5 K1 109.08(8) .
O1 C1 C6 125.97(13) .
O1 C1 C2 113.89(12) .
C6 C1 C2 120.13(13) .
O5 C2 C3 125.63(13) .
O5 C2 C1 114.65(12) .
C3 C2 C1 119.70(13) .
C2 C3 C4 119.83(14) .
C2 C3 H3 120.1(11) .
C4 C3 H3 120.1(11) .
C5 C4 C3 120.41(14) .
C5 C4 H4 122.2(13) .
C3 C4 H4 117.4(13) .
C4 C5 C6 120.18(14) .
C4 C5 H5 123.0(12) .
C6 C5 H5 116.8(12) .
C1 C6 C5 119.72(14) .
C1 C6 H6 119.5(12) .
C5 C6 H6 120.7(12) .
O1 C7 C8 106.06(11) .
O1 C7 H7A 109.9(11) .
C8 C7 H7A 110.3(11) .
O1 C7 H7B 111.4(11) .
C8 C7 H7B 111.1(11) .
H7A C7 H7B 108.1(15) .
O2 C8 C7 108.40(11) .
O2 C8 H8A 109.1(11) .
C7 C8 H8A 109.6(11) .
O2 C8 H8B 109.3(11) .
C7 C8 H8B 109.0(11) .
H8A C8 H8B 111.3(15) .
O2 C9 C10 112.67(12) .
O2 C9 K1 50.21(6) .
C10 C9 K1 81.24(8) .
O2 C9 H9A 106.8(11) .
C10 C9 H9A 109.5(11) .
K1 C9 H9A 82.4(11) .
O2 C9 H9B 110.3(12) .
C10 C9 H9B 108.4(11) .
K1 C9 H9B 160.3(12) .
H9A C9 H9B 109.1(16) .
O3 C10 C9 109.55(11) .
O3 C10 H10A 106.9(11) .
C9 C10 H10A 112.9(11) .
O3 C10 H10B 107.5(12) .
C9 C10 H10B 109.9(13) .
H10A C10 H10B 109.9(16) .
O3 C11 C12 108.40(11) .
O3 C11 H11A 111.2(11) .
C12 C11 H11A 110.5(11) .
O3 C11 H11B 111.9(12) .
C12 C11 H11B 109.7(12) .
H11A C11 H11B 105.3(16) .
O4 C12 C11 112.63(12) .
O4 C12 H12A 110.2(11) .
C11 C12 H12A 109.9(10) .
O4 C12 H12B 105.9(10) .
C11 C12 H12B 109.1(10) .
H12A C12 H12B 108.9(15) .
O4 C13 C14 108.25(11) .
O4 C13 H13A 111.5(12) .
C14 C13 H13A 108.7(12) .
O4 C13 H13B 109.4(12) .
C14 C13 H13B 110.3(11) .
H13A C13 H13B 108.7(16) .
O5 C14 C13 106.54(12) .
O5 C14 H14A 107.8(12) .
C13 C14 H14A 109.6(12) .
O5 C14 H14B 107.2(10) .
C13 C14 H14B 111.0(11) .
H14A C14 H14B 114.3(16) .
C21 O6 C27 117.85(10) .
C21 O6 K1 104.41(7) .
C27 O6 K1 111.36(7) .
C28 O7 C29 113.68(10) .
C28 O7 K1 119.73(8) .
C29 O7 K1 107.62(8) .
C30 O8 C31 111.60(10) .
C30 O8 K1 118.27(8) .
C31 O8 K1 113.99(8) .
C33 O9 C32 113.06(10) .
C33 O9 K1 120.71(8) .
C32 O9 K1 107.38(7) .
C22 O10 C34 118.53(11) .
C22 O10 K1 105.66(7) .
C34 O10 K1 110.26(7) .
O6 C21 C26 125.54(12) .
O6 C21 C22 114.39(11) .
C26 C21 C22 120.07(12) .
O6 C21 K1 53.69(6) .
C26 C21 K1 137.06(8) .
C22 C21 K1 78.37(7) .
O10 C22 C23 126.07(12) .
O10 C22 C21 114.09(11) .
C23 C22 C21 119.82(12) .
O10 C22 K1 52.51(6) .
C23 C22 K1 137.52(9) .
C21 C22 K1 78.59(7) .
C22 C23 C24 119.88(13) .
C22 C23 H23 119.1(11) .
C24 C23 H23 120.9(11) .
C25 C24 C23 120.25(13) .
C25 C24 H24 119.0(12) .
C23 C24 H24 120.7(12) .
C24 C25 C26 120.28(13) .
C24 C25 H25 120.9(11) .
C26 C25 H25 118.8(11) .
C21 C26 C25 119.70(13) .
C21 C26 H26 119.0(11) .
C25 C26 H26 121.3(11) .
O6 C27 C28 105.84(10) .
O6 C27 H27A 109.5(10) .
C28 C27 H27A 112.0(10) .
O6 C27 H27B 111.5(10) .
C28 C27 H27B 109.4(10) .
H27A C27 H27B 108.6(14) .
O7 C28 C27 108.12(11) .
O7 C28 H28A 111.2(11) .
C27 C28 H28A 108.1(11) .
O7 C28 H28B 110.4(10) .
C27 C28 H28B 109.2(10) .
H28A C28 H28B 109.8(15) .
O7 C29 C30 112.45(11) .
O7 C29 H29A 103.7(10) .
C30 C29 H29A 110.5(11) .
O7 C29 H29B 110.2(10) .
C30 C29 H29B 108.7(10) .
H29A C29 H29B 111.2(14) .
O8 C30 C29 109.01(11) .
O8 C30 H30A 109.1(10) .
C29 C30 H30A 109.6(10) .
O8 C30 H30B 109.5(12) .
C29 C30 H30B 111.8(12) .
H30A C30 H30B 107.8(15) .
O8 C31 C32 108.73(11) .
O8 C31 H31A 109.0(11) .
C32 C31 H31A 111.2(11) .
O8 C31 H31B 108.1(11) .
C32 C31 H31B 113.1(11) .
H31A C31 H31B 106.6(15) .
O9 C32 C31 113.23(11) .
O9 C32 K1 49.78(6) .
C31 C32 K1 81.58(7) .
O9 C32 H32A 108.9(12) .
C31 C32 H32A 110.4(11) .
K1 C32 H32A 158.6(11) .
O9 C32 H32B 107.3(11) .
C31 C32 H32B 109.2(11) .
K1 C32 H32B 83.7(10) .
H32A C32 H32B 107.6(15) .
O9 C33 C34 108.82(10) .
O9 C33 H33A 112.3(11) .
C34 C33 H33A 109.0(11) .
O9 C33 H33B 109.3(11) .
C34 C33 H33B 109.8(11) .
H33A C33 H33B 107.7(15) .
O10 C34 C33 105.57(11) .
O10 C34 H34A 111.0(12) .
C33 C34 H34A 109.1(11) .
O10 C34 H34B 109.1(10) .
C33 C34 H34B 112.3(9) .
H34A C34 H34B 109.6(15) .
O1A N1A O2A 121.95(12) .
O1A N1A C1A 118.99(13) .
O2A N1A C1A 119.05(13) .
N1A C1A C3A 119.57(12) .
N1A C1A C2A 119.87(13) .
C3A C1A C2A 120.55(12) .
C3A C2A C1A 119.72(13) 2_766
C3A C2A H2A 120.7(11) 2_766
C1A C2A H2A 119.5(10) .
C2A C3A C1A 119.74(12) 2_766
C2A C3A H3A 120.3(11) 2_766
C1A C3A H3A 119.9(11) .
O2B N1B O1B 121.52(12) .
O2B N1B C1B 119.55(12) .
O1B N1B C1B 118.93(11) .
C3B C1B N1B 119.52(11) .
C3B C1B C2B 120.45(12) .
N1B C1B C2B 120.02(12) .
C3B C2B C1B 119.66(12) 2_666
C3B C2B H2B 120.7(11) 2_666
C1B C2B H2B 119.7(11) .
C2B C3B C1B 119.89(12) 2_666
C2B C3B H3B 119.4(12) 2_666
C1B C3B H3B 120.7(12) .

loop_
_geom_bond_atom_site_label_1
_geom_bond_atom_site_label_2
_geom_bond_distance
_geom_bond_site_symmetry_2
K1 O3 2.7234(9) .
K1 O8 2.7975(10) .
K1 O9 2.8198(10) .
K1 O2 2.8266(10) .
K1 O4 2.8901(10) .
K1 O10 2.9124(10) .
K1 O7 2.9206(10) .
K1 O6 2.9429(10) .
K1 O1 3.0496(11) .
K1 O5 3.1034(11) .
K1 C9 3.5194(14) .
K1 C32 3.5244(14) .
O1 C1 1.372(2) .
O1 C7 1.430(2) .
O2 C8 1.428(2) .
O2 C9 1.429(2) .
O3 C11 1.419(2) .
O3 C10 1.422(2) .
O4 C13 1.422(2) .
O4 C12 1.429(2) .
O5 C2 1.365(2) .
O5 C14 1.429(2) .
C1 C6 1.381(2) .
C1 C2 1.404(2) .
C2 C3 1.388(2) .
C3 C4 1.396(2) .
C3 H3 0.96(2) .
C4 C5 1.374(2) .
C4 H4 0.95(2) .
C5 C6 1.403(2) .
C5 H5 0.95(2) .
C6 H6 0.93(2) .
C7 C8 1.500(2) .
C7 H7A 0.98(2) .
C7 H7B 0.97(2) .
C8 H8A 0.99(2) .
C8 H8B 1.00(2) .
C9 C10 1.509(2) .
C9 H9A 0.98(2) .
C9 H9B 0.95(2) .
C10 H10A 0.96(2) .
C10 H10B 0.95(2) .
C11 C12 1.509(2) .
C11 H11A 0.97(2) .
C11 H11B 0.96(2) .
C12 H12A 1.01(2) .
C12 H12B 0.97(2) .
C13 C14 1.497(2) .
C13 H13A 0.94(2) .
C13 H13B 0.96(2) .
C14 H14A 0.91(2) .
C14 H14B 1.00(2) .
O6 C21 1.362(2) .
O6 C27 1.434(2) .
O7 C28 1.425(2) .
O7 C29 1.429(2) .
O8 C30 1.425(2) .
O8 C31 1.431(2) .
O9 C33 1.430(2) .
O9 C32 1.434(2) .
O10 C22 1.365(2) .
O10 C34 1.430(2) .
C21 C26 1.384(2) .
C21 C22 1.412(2) .
C22 C23 1.383(2) .
C23 C24 1.398(2) .
C23 H23 0.92(2) .
C24 C25 1.383(2) .
C24 H24 0.94(2) .
C25 C26 1.398(2) .
C25 H25 0.96(2) .
C26 H26 0.96(2) .
C27 C28 1.502(2) .
C27 H27A 0.99(2) .
C27 H27B 0.99(2) .
C28 H28A 0.93(2) .
C28 H28B 0.99(2) .
C29 C30 1.510(2) .
C29 H29A 0.96(2) .
C29 H29B 0.95(2) .
C30 H30A 0.99(2) .
C30 H30B 0.95(2) .
C31 C32 1.503(2) .
C31 H31A 0.99(2) .
C31 H31B 0.97(2) .
C32 H32A 0.93(2) .
C32 H32B 0.94(2) .
C33 C34 1.503(2) .
C33 H33A 0.94(2) .
C33 H33B 0.98(2) .
C34 H34A 0.92(2) .
C34 H34B 1.00(2) .
O1A N1A 1.254(2) .
O2A N1A 1.256(2) .
N1A C1A 1.406(2) .
C1A C3A 1.406(2) .
C1A C2A 1.409(2) .
C2A C3A 1.370(2) 2_766
C2A H2A 0.98(2) .
C3A C2A 1.370(2) 2_766
C3A H3A 0.94(2) .
O1B N1B 1.256(2) .
O2B N1B 1.254(2) .
N1B C1B 1.407(2) .
C1B C3B 1.408(2) .
C1B C2B 1.408(2) .
C2B C3B 1.374(2) 2_666
C2B H2B 0.95(2) .
C3B C2B 1.374(2) 2_666
C3B H3B 0.91(2) .
